data_1505116
loop_
_publ_author_name
'Yu, Sze-Man'
'Berkefeld, Andreas'
'G\"ottker-Schnetmann, Inigo'
'M\"uller, Gerhard'
'Mecking, Stefan'

_publ_section_title
;
 Synthesis of Aqueous Polyethylene Dispersions with Electron-Deficient
 Neutral Nickel(II) Catalysts with Enolatoimine Ligands
;
_journal_issue 3
_journal_name_full Macromolecules
_journal_page_first 421
_journal_paper_doi 10.1021/ma061804n
_journal_volume 40
_journal_year 2007
_chemical_compound_source 'Synthesis in Lab'
_chemical_formula_sum 'C28 H11 F18 N O2'
_chemical_formula_weight 735.38
_chemical_name_systematic
;3-[((2,6-Bis{3,5-bistrifluoromethylphenyl}phenyl)amino)methylene]
-1,1,1,5,5,5-hexafluoropentane-2,4-dione
;
_space_group_IT_number 4
_symmetry_cell_setting monoclinic
_symmetry_Int_Tables_number 4
_symmetry_space_group_name_Hall 'P 2yb'
_symmetry_space_group_name_H-M 'P 1 21 1'
_atom_sites_solution_hydrogens geom
_atom_sites_solution_primary direct
_atom_sites_solution_secondary difmap
_audit_creation_method SHELXL-97
_cell_angle_alpha 90.00
_cell_angle_beta 99.872(5)
_cell_angle_gamma 90.00
_cell_formula_units_Z 2
_cell_length_a 8.2269(5)
_cell_length_b 15.4634(10)
_cell_length_c 11.0881(7)
_cell_measurement_reflns_used 27606
_cell_measurement_temperature 100(2)
_cell_measurement_theta_max 29.64
_cell_measurement_theta_min 1.84
_cell_volume 1389.70(15)
_computing_cell_refinement 'STOE X-AREA'
_computing_data_collection 'STOE X-AREA'
_computing_data_reduction 'STOE X-RED'
_computing_structure_refinement 'SHELXL-97 (Sheldrick, 1997)'
_computing_structure_solution 'SHELXS-97 (Sheldrick, 1990)'
_diffrn_ambient_pressure 101.325
_diffrn_ambient_temperature 100(2)
_diffrn_detector_area_resol_mean 6.67
_diffrn_measured_fraction_theta_full 0.990
_diffrn_measured_fraction_theta_max 0.990
_diffrn_measurement_device_type 'STOE IPDS 2T'
_diffrn_measurement_method 'rotation method'
_diffrn_radiation_monochromator graphite
_diffrn_radiation_type MoK\a
_diffrn_radiation_wavelength 0.71073
_diffrn_reflns_av_R_equivalents 0.1019
_diffrn_reflns_av_sigmaI/netI 0.0775
_diffrn_reflns_limit_h_max 11
_diffrn_reflns_limit_h_min -11
_diffrn_reflns_limit_k_max 21
_diffrn_reflns_limit_k_min -21
_diffrn_reflns_limit_l_max 15
_diffrn_reflns_limit_l_min -14
_diffrn_reflns_number 26378
_diffrn_reflns_theta_full 29.25
_diffrn_reflns_theta_max 29.25
_diffrn_reflns_theta_min 2.28
_diffrn_source 'sealed X-ray tube, 12 x 0.4 mm long-fine focus'
_diffrn_source_type 'STOE C-Tech'
_diffrn_standards_decay_% 32.2
_diffrn_standards_interval_count 120
_diffrn_standards_interval_time 120
_diffrn_standards_number 360
_exptl_absorpt_coefficient_mu 0.193
_exptl_absorpt_correction_T_max 0.9268
_exptl_absorpt_correction_T_min 0.9097
_exptl_absorpt_correction_type none
_exptl_crystal_colour yellow
_exptl_crystal_density_diffrn 1.757
_exptl_crystal_density_method 'not measured'
_exptl_crystal_description prism
_exptl_crystal_F_000 728
_exptl_crystal_recrystallization_method 'dichloromethane/ pentane -30\%C'
_exptl_crystal_size_max 0.50
_exptl_crystal_size_mid 0.40
_exptl_crystal_size_min 0.40
_refine_diff_density_max 0.526
_refine_diff_density_min -0.724
_refine_diff_density_rms 0.066
_refine_ls_abs_structure_details 'Flack H D (1983), Acta Cryst. A39, 876-881'
_refine_ls_abs_structure_Flack 0.1(4)
_refine_ls_extinction_method none
_refine_ls_goodness_of_fit_ref 1.037
_refine_ls_hydrogen_treatment mixed
_refine_ls_matrix_type full
_refine_ls_number_parameters 452
_refine_ls_number_reflns 7480
_refine_ls_number_restraints 17
_refine_ls_restrained_S_all 1.077
_refine_ls_R_factor_all 0.0525
_refine_ls_R_factor_gt 0.0472
_refine_ls_shift/su_max 0.031
_refine_ls_shift/su_mean 0.001
_refine_ls_structure_factor_coef Fsqd
_refine_ls_weighting_details 'calc w=1/[\s^2^(Fo^2^)+(0.0623P)^2^+0.4201P] where P=(Fo^2^+2Fc^2^)/3'
_refine_ls_weighting_scheme calc
_refine_ls_wR_factor_gt 0.1191
_refine_ls_wR_factor_ref 0.1223
_reflns_number_gt 6766
_reflns_number_total 7480
_reflns_threshold_expression >2sigma(I)
_cod_data_source_file ma061804nsi20060808_113250.cif
_cod_data_source_block d:\xray\abzmf\abzmf
_cod_original_sg_symbol_H-M 'P 21'
_cod_database_code 1505116

loop_
_symmetry_equiv_pos_as_xyz
'x, y, z'
'-x, y+1/2, -z'

loop_
_atom_site_label
_atom_site_type_symbol
_atom_site_fract_x
_atom_site_fract_y
_atom_site_fract_z
_atom_site_U_iso_or_equiv
_atom_site_adp_type
_atom_site_occupancy
_atom_site_symmetry_multiplicity
_atom_site_calc_flag
_atom_site_refinement_flags
_atom_site_disorder_assembly
_atom_site_disorder_group
C1 C 0.3637(4) 0.2727(2) -0.2042(3) 0.0431(8) Uani 1 1 d D . .
C2 C 0.5337(3) 0.24771(15) -0.1288(2) 0.0220(4) Uani 1 1 d . A .
C3 C 0.5804(3) 0.28176(14) -0.00491(18) 0.0171(4) Uani 1 1 d . . .
C4 C 0.7496(3) 0.28052(15) 0.0590(2) 0.0214(4) Uani 1 1 d . A .
C5 C 0.8975(3) 0.26941(16) -0.0113(2) 0.0261(5) Uani 1 1 d . . .
C6 C 0.4592(2) 0.31553(14) 0.05654(18) 0.0162(4) Uani 1 1 d . A .
H6 H 0.3501 0.3202 0.0120 0.019 Uiso 1 1 calc R . .
C7 C 0.3615(2) 0.38366(13) 0.22715(17) 0.0137(3) Uani 1 1 d . A .
C8 C 0.3277(2) 0.35176(13) 0.33826(17) 0.0143(3) Uani 1 1 d . . .
C9 C 0.2005(3) 0.38911(14) 0.38888(18) 0.0177(4) Uani 1 1 d . . .
H9 H 0.1753 0.3676 0.4638 0.021 Uiso 1 1 calc R . .
C10 C 0.1101(3) 0.45807(14) 0.32980(19) 0.0186(4) Uani 1 1 d . . .
H10 H 0.0224 0.4826 0.3640 0.022 Uiso 1 1 calc R . .
C11 C 0.1479(2) 0.49089(14) 0.22137(18) 0.0170(4) Uani 1 1 d . . .
H11 H 0.0869 0.5384 0.1825 0.020 Uiso 1 1 calc R . .
C12 C 0.2750(2) 0.45466(13) 0.16896(18) 0.0146(3) Uani 1 1 d . . .
C13 C 0.3177(2) 0.49295(13) 0.05464(17) 0.0148(3) Uani 1 1 d . . .
C14 C 0.4798(3) 0.51791(14) 0.04920(19) 0.0183(4) Uani 1 1 d . . .
H14 H 0.5635 0.5117 0.1192 0.022 Uiso 1 1 calc R . .
C15 C 0.5180(3) 0.55161(15) -0.0579(2) 0.0200(4) Uani 1 1 d . A .
C16 C 0.3985(3) 0.56207(15) -0.1618(2) 0.0204(4) Uani 1 1 d . . .
H16 H 0.4261 0.5852 -0.2351 0.025 Uiso 1 1 calc R . .
C17 C 0.2375(2) 0.53785(14) -0.15550(19) 0.0172(4) Uani 1 1 d . . .
C18 C 0.1967(2) 0.50368(13) -0.04826(18) 0.0161(4) Uani 1 1 d . . .
H18 H 0.0859 0.4877 -0.0455 0.019 Uiso 1 1 calc R . .
C19 C 0.6946(3) 0.57197(19) -0.0666(3) 0.0334(6) Uani 1 1 d D . .
C20 C 0.1043(3) 0.54620(16) -0.26659(19) 0.0215(4) Uani 1 1 d . . .
C21 C 0.4248(2) 0.27838(13) 0.40251(17) 0.0142(3) Uani 1 1 d . . .
C22 C 0.3476(2) 0.20077(13) 0.42214(17) 0.0143(3) Uani 1 1 d . . .
H22 H 0.2335 0.1930 0.3912 0.017 Uiso 1 1 calc R . .
C23 C 0.4382(3) 0.13467(13) 0.48720(18) 0.0160(4) Uani 1 1 d . . .
C24 C 0.6052(2) 0.14412(13) 0.53400(18) 0.0153(4) Uani 1 1 d . . .
H24 H 0.6654 0.0988 0.5792 0.018 Uiso 1 1 calc R . .
C25 C 0.6818(2) 0.22148(13) 0.51295(18) 0.0156(4) Uani 1 1 d . . .
C26 C 0.5940(2) 0.28841(14) 0.44883(18) 0.0161(4) Uani 1 1 d . . .
H26 H 0.6482 0.3411 0.4362 0.019 Uiso 1 1 calc R . .
C27 C 0.3544(3) 0.05138(14) 0.5097(2) 0.0213(4) Uani 1 1 d . . .
C28 C 0.8631(3) 0.23503(15) 0.5615(2) 0.0209(4) Uani 1 1 d . . .
F4 F 0.8743(2) 0.31267(12) -0.11623(17) 0.0393(4) Uani 1 1 d . A .
F5 F 1.0339(2) 0.30045(12) 0.05699(19) 0.0438(5) Uani 1 1 d . A .
F6 F 0.92563(19) 0.18648(10) -0.03305(15) 0.0303(3) Uani 1 1 d . A .
F7 F 0.8917(2) 0.31072(12) 0.61774(18) 0.0404(4) Uani 1 1 d . . .
F8 F 0.95056(19) 0.23594(14) 0.47012(16) 0.0403(4) Uani 1 1 d . . .
F9 F 0.9268(2) 0.17376(12) 0.63960(18) 0.0433(5) Uani 1 1 d . . .
F10 F 0.3789(3) -0.00997(11) 0.43019(19) 0.0490(5) Uani 1 1 d . . .
F11 F 0.4104(2) 0.01957(11) 0.62196(15) 0.0358(4) Uani 1 1 d . . .
F12 F 0.19174(18) 0.05980(11) 0.50140(15) 0.0338(4) Uani 1 1 d . . .
F13 F 0.0095(2) 0.47558(11) -0.28195(14) 0.0351(4) Uani 1 1 d . . .
F14 F 0.0055(2) 0.61322(11) -0.25673(14) 0.0322(3) Uani 1 1 d . . .
F15 F 0.16548(19) 0.55689(14) -0.36952(13) 0.0369(4) Uani 1 1 d . . .
F16 F 0.7117(2) 0.64606(11) -0.12269(17) 0.0383(4) Uani 1 1 d . A .
N1 N 0.4854(2) 0.34147(11) 0.17231(15) 0.0142(3) Uani 1 1 d . . .
H27 H 0.578(4) 0.332(2) 0.211(3) 0.025(7) Uiso 1 1 d . . .
O1 O 0.6177(2) 0.19962(13) -0.17908(17) 0.0313(4) Uani 1 1 d . . .
O2 O 0.7891(2) 0.29362(14) 0.16922(17) 0.0316(4) Uani 1 1 d . . .
F1A F 0.3369(18) 0.2179(8) -0.3014(11) 0.0275(3) Uiso 0.159(2) 1 d PD A 1
F2A F 0.4155(12) 0.3599(6) -0.2637(9) 0.0275(3) Uiso 0.159(2) 1 d PD A 1
F3A F 0.2409(11) 0.3060(7) -0.1724(8) 0.0275(3) Uiso 0.159(2) 1 d PD A 1
F17A F 0.7924(11) 0.5190(6) -0.0451(10) 0.0275(3) Uiso 0.159(2) 1 d PD A 1
F18A F 0.7497(12) 0.6277(7) 0.0534(8) 0.0275(3) Uiso 0.159(2) 1 d PD A 1
F1B F 0.3236(8) 0.2326(4) -0.3123(6) 0.0275(3) Uiso 0.364(4) 1 d PD A 2
F2B F 0.3615(6) 0.3661(3) -0.2115(4) 0.0275(3) Uiso 0.364(4) 1 d PD A 2
F3B F 0.2349(5) 0.2540(4) -0.1590(4) 0.0275(3) Uiso 0.364(4) 1 d PD A 2
F17B F 0.7678(6) 0.5082(3) -0.1140(6) 0.0275(3) Uiso 0.364(4) 1 d PD A 2
F18B F 0.7883(6) 0.5828(4) 0.0495(4) 0.0275(3) Uiso 0.364(4) 1 d PD A 2
F1C F 0.3577(5) 0.2521(3) -0.3190(4) 0.0275(3) Uiso 0.453(4) 1 d PD A 3
F2C F 0.3167(5) 0.3464(3) -0.1999(3) 0.0275(3) Uiso 0.453(4) 1 d PD A 3
F3C F 0.2462(4) 0.2221(3) -0.1440(3) 0.0275(3) Uiso 0.453(4) 1 d PD A 3
F17C F 0.7434(5) 0.5143(2) -0.1595(4) 0.0275(3) Uiso 0.453(4) 1 d PD A 3
F18C F 0.8029(4) 0.5542(3) 0.0272(3) 0.0275(3) Uiso 0.453(4) 1 d PD A 3

loop_
_atom_site_aniso_label
_atom_site_aniso_U_11
_atom_site_aniso_U_22
_atom_site_aniso_U_33
_atom_site_aniso_U_23
_atom_site_aniso_U_13
_atom_site_aniso_U_12
C1 0.0366(14) 0.065(2) 0.0261(12) -0.0205(13) 0.0010(10) 0.0167(14)
C2 0.0256(10) 0.0249(10) 0.0168(9) -0.0037(8) 0.0074(8) 0.0039(8)
C3 0.0191(9) 0.0182(8) 0.0159(8) -0.0012(7) 0.0078(7) 0.0021(7)
C4 0.0210(9) 0.0208(9) 0.0241(10) 0.0001(8) 0.0090(8) 0.0049(8)
C5 0.0234(10) 0.0231(11) 0.0350(12) -0.0044(9) 0.0146(9) 0.0015(8)
C6 0.0167(8) 0.0178(8) 0.0144(8) -0.0015(7) 0.0039(7) 0.0002(7)
C7 0.0130(8) 0.0163(8) 0.0122(8) -0.0020(7) 0.0034(6) 0.0011(7)
C8 0.0155(8) 0.0153(8) 0.0123(8) -0.0012(7) 0.0031(7) 0.0004(7)
C9 0.0189(9) 0.0210(9) 0.0141(8) 0.0018(7) 0.0057(7) 0.0018(8)
C10 0.0165(9) 0.0225(9) 0.0177(9) 0.0002(7) 0.0053(7) 0.0037(7)
C11 0.0154(8) 0.0184(9) 0.0174(9) 0.0010(7) 0.0028(7) 0.0027(7)
C12 0.0143(8) 0.0155(8) 0.0140(8) -0.0005(7) 0.0022(7) 0.0001(7)
C13 0.0160(8) 0.0158(8) 0.0125(8) 0.0017(6) 0.0020(6) 0.0013(7)
C14 0.0163(9) 0.0186(9) 0.0183(9) 0.0009(8) -0.0019(7) 0.0004(7)
C15 0.0147(8) 0.0225(10) 0.0228(10) 0.0067(8) 0.0030(7) -0.0007(7)
C16 0.0183(9) 0.0256(10) 0.0180(9) 0.0077(8) 0.0046(7) 0.0003(8)
C17 0.0150(8) 0.0200(9) 0.0166(9) 0.0030(7) 0.0026(7) 0.0008(7)
C18 0.0132(8) 0.0188(9) 0.0159(8) 0.0017(7) 0.0016(7) 0.0001(7)
C19 0.0165(10) 0.0411(14) 0.0423(15) 0.0201(12) 0.0040(9) -0.0047(10)
C20 0.0190(9) 0.0305(11) 0.0148(9) 0.0049(8) 0.0019(7) -0.0009(8)
C21 0.0168(8) 0.0165(8) 0.0098(7) 0.0002(7) 0.0041(6) 0.0018(7)
C22 0.0150(8) 0.0162(8) 0.0120(8) -0.0001(7) 0.0029(6) -0.0008(7)
C23 0.0192(9) 0.0162(8) 0.0133(8) 0.0004(7) 0.0047(7) 0.0011(7)
C24 0.0164(9) 0.0161(9) 0.0137(8) 0.0014(7) 0.0036(7) 0.0020(7)
C25 0.0159(8) 0.0166(9) 0.0147(8) -0.0019(7) 0.0037(7) -0.0008(7)
C26 0.0175(8) 0.0164(8) 0.0147(8) -0.0004(7) 0.0033(7) -0.0023(7)
C27 0.0219(9) 0.0156(9) 0.0250(10) 0.0037(8) -0.0003(8) -0.0042(8)
C28 0.0174(9) 0.0207(10) 0.0234(10) 0.0018(8) 0.0003(8) -0.0005(8)
F4 0.0463(9) 0.0357(8) 0.0437(9) 0.0054(7) 0.0296(8) 0.0018(7)
F5 0.0239(7) 0.0479(11) 0.0632(11) -0.0248(9) 0.0180(7) -0.0099(7)
F6 0.0258(7) 0.0265(7) 0.0408(8) -0.0073(6) 0.0120(6) 0.0062(6)
F7 0.0283(8) 0.0331(8) 0.0535(10) -0.0210(8) -0.0111(7) -0.0009(6)
F8 0.0199(7) 0.0655(12) 0.0379(8) -0.0077(8) 0.0116(6) -0.0089(7)
F9 0.0203(7) 0.0403(9) 0.0619(11) 0.0270(9) -0.0139(7) -0.0041(6)
F10 0.0759(14) 0.0208(7) 0.0570(11) -0.0134(8) 0.0302(10) -0.0164(8)
F11 0.0330(8) 0.0348(8) 0.0343(8) 0.0215(7) -0.0090(6) -0.0095(6)
F12 0.0204(6) 0.0324(8) 0.0458(9) 0.0183(7) -0.0017(6) -0.0066(6)
F13 0.0366(8) 0.0352(8) 0.0280(7) 0.0063(7) -0.0102(6) -0.0128(7)
F14 0.0297(7) 0.0361(8) 0.0276(7) 0.0040(6) -0.0043(6) 0.0104(6)
F15 0.0282(7) 0.0684(12) 0.0141(6) 0.0090(7) 0.0036(5) 0.0021(8)
F16 0.0276(7) 0.0373(9) 0.0527(10) 0.0193(8) 0.0145(7) -0.0060(7)
N1 0.0135(7) 0.0176(7) 0.0116(7) -0.0004(6) 0.0023(6) 0.0034(6)
O1 0.0374(10) 0.0334(9) 0.0247(8) -0.0079(7) 0.0099(7) 0.0107(8)
O2 0.0203(7) 0.0472(11) 0.0263(8) -0.0063(8) 0.0013(6) 0.0105(7)

loop_
_atom_type_symbol
_atom_type_description
_atom_type_scat_dispersion_real
_atom_type_scat_dispersion_imag
_atom_type_scat_source
C C 0.0033 0.0016 'International Tables Vol C Tables 4.2.6.8 and 6.1.1.4'
H H 0.0000 0.0000 'International Tables Vol C Tables 4.2.6.8 and 6.1.1.4'
F F 0.0171 0.0103 'International Tables Vol C Tables 4.2.6.8 and 6.1.1.4'
N N 0.0061 0.0033 'International Tables Vol C Tables 4.2.6.8 and 6.1.1.4'
O O 0.0106 0.0060 'International Tables Vol C Tables 4.2.6.8 and 6.1.1.4'

loop_
_geom_angle_atom_site_label_1
_geom_angle_atom_site_label_2
_geom_angle_atom_site_label_3
_geom_angle
F2C C1 F3A 46.6(5)
F2C C1 F3B 84.6(3)
F3A C1 F3B 38.0(5)
F2C C1 F1C 108.1(4)
F3A C1 F1C 118.9(5)
F3B C1 F1C 115.5(4)
F2C C1 F1B 116.2(4)
F3A C1 F1B 111.1(6)
F3B C1 F1B 98.7(4)
F1C C1 F1B 18.6(3)
F2C C1 F1A 127.7(6)
F3A C1 F1A 117.1(8)
F3B C1 F1A 97.8(7)
F1C C1 F1A 25.9(6)
F1B C1 F1A 11.5(6)
F2C C1 F2B 19.7(2)
F3A C1 F2B 66.3(5)
F3B C1 F2B 104.2(4)
F1C C1 F2B 101.0(4)
F1B C1 F2B 114.5(4)
F1A C1 F2B 125.5(6)
F2C C1 F3C 104.0(3)
F3A C1 F3C 57.7(5)
F3B C1 F3C 20.0(2)
F1C C1 F3C 113.0(3)
F1B C1 F3C 94.5(4)
F1A C1 F3C 89.9(7)
F2B C1 F3C 123.2(3)
F2C C1 C2 118.7(3)
F3A C1 C2 130.9(5)
F3B C1 C2 117.5(3)
F1C C1 C2 110.2(3)
F1B C1 C2 115.3(3)
F1A C1 C2 106.3(6)
F2B C1 C2 106.3(3)
F3C C1 C2 102.8(3)
F2C C1 F2A 47.7(4)
F3A C1 F2A 93.2(6)
F3B C1 F2A 130.8(5)
F1C C1 F2A 76.7(4)
F1B C1 F2A 93.7(5)
F1A C1 F2A 102.7(7)
F2B C1 F2A 29.8(4)
F3C C1 F2A 150.8(4)
C2 C1 F2A 98.9(4)
O1 C2 C3 125.0(2)
O1 C2 C1 115.9(2)
C3 C2 C1 119.03(19)
C6 C3 C4 118.09(18)
C6 C3 C2 119.81(19)
C4 C3 C2 122.08(18)
O2 C4 C3 123.6(2)
O2 C4 C5 114.7(2)
C3 C4 C5 121.49(19)
F4 C5 F5 107.3(2)
F4 C5 F6 109.2(2)
F5 C5 F6 107.1(2)
F4 C5 C4 112.0(2)
F5 C5 C4 109.2(2)
F6 C5 C4 111.74(19)
N1 C6 C3 124.87(19)
N1 C6 H6 117.6
C3 C6 H6 117.6
C8 C7 C12 121.26(17)
C8 C7 N1 118.51(17)
C12 C7 N1 120.22(17)
C9 C8 C7 118.99(18)
C9 C8 C21 119.92(17)
C7 C8 C21 121.09(17)
C8 C9 C10 120.21(18)
C8 C9 H9 119.9
C10 C9 H9 119.9
C11 C10 C9 120.32(19)
C11 C10 H10 119.8
C9 C10 H10 119.8
C10 C11 C12 120.54(19)
C10 C11 H11 119.7
C12 C11 H11 119.7
C11 C12 C7 118.61(18)
C11 C12 C13 119.71(18)
C7 C12 C13 121.67(17)
C18 C13 C14 119.04(18)
C18 C13 C12 120.26(18)
C14 C13 C12 120.70(17)
C15 C14 C13 120.02(18)
C15 C14 H14 120.0
C13 C14 H14 120.0
C14 C15 C16 121.53(19)
C14 C15 C19 119.87(19)
C16 C15 C19 118.5(2)
C17 C16 C15 118.20(19)
C17 C16 H16 120.9
C15 C16 H16 120.9
C16 C17 C18 121.05(19)
C16 C17 C20 120.11(18)
C18 C17 C20 118.82(18)
C13 C18 C17 120.16(18)
C13 C18 H18 119.9
C17 C18 H18 119.9
F17A C19 F18C 46.3(5)
F17A C19 F17B 36.0(5)
F18C C19 F17B 81.9(3)
F17A C19 F16 126.2(5)
F18C C19 F16 117.0(3)
F17B C19 F16 111.7(3)
F17A C19 F18B 68.6(6)
F18C C19 F18B 22.4(2)
F17B C19 F18B 104.0(3)
F16 C19 F18B 104.1(3)
F17A C19 F17C 56.3(5)
F18C C19 F17C 101.8(3)
F17B C19 F17C 20.5(2)
F16 C19 F17C 97.6(2)
F18B C19 F17C 123.2(3)
F17A C19 C15 119.3(5)
F18C C19 C15 116.7(3)
F17B C19 C15 112.5(3)
F16 C19 C15 113.1(2)
F18B C19 C15 110.7(3)
F17C C19 C15 107.5(2)
F17A C19 F18A 97.2(7)
F18C C19 F18A 51.3(4)
F17B C19 F18A 131.4(5)
F16 C19 F18A 83.4(4)
F18B C19 F18A 29.0(4)
F17C C19 F18A 147.7(4)
C15 C19 F18A 101.6(4)
F14 C20 F15 107.37(19)
F14 C20 F13 107.16(18)
F15 C20 F13 106.9(2)
F14 C20 C17 111.57(19)
F15 C20 C17 112.43(18)
F13 C20 C17 111.17(18)
C22 C21 C26 119.17(18)
C22 C21 C8 120.48(17)
C26 C21 C8 120.29(18)
C23 C22 C21 119.71(18)
C23 C22 H22 120.1
C21 C22 H22 120.1
C24 C23 C22 121.57(19)
C24 C23 C27 118.69(18)
C22 C23 C27 119.73(18)
C23 C24 C25 118.36(18)
C23 C24 H24 120.8
C25 C24 H24 120.8
C26 C25 C24 121.15(18)
C26 C25 C28 118.34(18)
C24 C25 C28 120.50(18)
C25 C26 C21 120.03(18)
C25 C26 H26 120.0
C21 C26 H26 120.0
F12 C27 F10 106.7(2)
F12 C27 F11 106.31(19)
F10 C27 F11 106.6(2)
F12 C27 C23 112.89(18)
F10 C27 C23 112.00(19)
F11 C27 C23 111.94(18)
F7 C28 F9 107.7(2)
F7 C28 F8 105.7(2)
F9 C28 F8 107.3(2)
F7 C28 C25 111.96(18)
F9 C28 C25 112.85(18)
F8 C28 C25 110.92(18)
C6 N1 C7 122.65(17)
C6 N1 H27 115(2)
C7 N1 H27 122(2)

loop_
_geom_bond_atom_site_label_1
_geom_bond_atom_site_label_2
_geom_bond_distance
C1 F2C 1.207(5)
C1 F3A 1.238(9)
C1 F3B 1.281(6)
C1 F1C 1.304(5)
C1 F1B 1.340(7)
C1 F1A 1.359(12)
C1 F2B 1.445(6)
C1 F3C 1.488(5)
C1 C2 1.550(4)
C1 F2A 1.590(9)
C2 O1 1.214(3)
C2 C3 1.460(3)
C3 C6 1.402(3)
C3 C4 1.449(3)
C4 O2 1.227(3)
C4 C5 1.563(3)
C5 F4 1.327(3)
C5 F5 1.331(3)
C5 F6 1.332(3)
C6 N1 1.327(2)
C6 H6 0.9500
C7 C8 1.398(3)
C7 C12 1.404(3)
C7 N1 1.431(2)
C8 C9 1.394(3)
C8 C21 1.496(3)
C9 C10 1.397(3)
C9 H9 0.9500
C10 C11 1.388(3)
C10 H10 0.9500
C11 C12 1.397(3)
C11 H11 0.9500
C12 C13 1.495(3)
C13 C18 1.390(3)
C13 C14 1.399(3)
C14 C15 1.382(3)
C14 H14 0.9500
C15 C16 1.390(3)
C15 C19 1.506(3)
C16 C17 1.389(3)
C16 H16 0.9500
C17 C18 1.394(3)
C17 C20 1.507(3)
C18 H18 0.9500
C19 F17A 1.144(9)
C19 F18C 1.278(4)
C19 F17B 1.311(5)
C19 F16 1.323(3)
C19 F18B 1.393(5)
C19 F17C 1.470(5)
C19 F18A 1.585(9)
C20 F14 1.333(3)
C20 F15 1.334(3)
C20 F13 1.336(3)
C21 C22 1.392(3)
C21 C26 1.407(3)
C22 C23 1.392(3)
C22 H22 0.9500
C23 C24 1.390(3)
C23 C27 1.502(3)
C24 C25 1.390(3)
C24 H24 0.9500
C25 C26 1.386(3)
C25 C28 1.511(3)
C26 H26 0.9500
C27 F12 1.332(3)
C27 F10 1.334(3)
C27 F11 1.344(3)
C28 F7 1.328(3)
C28 F9 1.329(3)
C28 F8 1.340(3)
N1 H27 0.82(3)

loop_
_geom_torsion_atom_site_label_1
_geom_torsion_atom_site_label_2
_geom_torsion_atom_site_label_3
_geom_torsion_atom_site_label_4
_geom_torsion
F2C C1 C2 O1 -139.3(3)
F3A C1 C2 O1 164.8(7)
F3B C1 C2 O1 121.2(4)
F1C C1 C2 O1 -14.0(4)
F1B C1 C2 O1 5.3(5)
F1A C1 C2 O1 13.0(7)
F2B C1 C2 O1 -122.7(3)
F3C C1 C2 O1 106.7(3)
F2A C1 C2 O1 -93.1(4)
F2C C1 C2 C3 41.3(4)
F3A C1 C2 C3 -14.5(8)
F3B C1 C2 C3 -58.2(4)
F1C C1 C2 C3 166.6(3)
F1B C1 C2 C3 -174.0(4)
F1A C1 C2 C3 -166.4(7)
F2B C1 C2 C3 58.0(4)
F3C C1 C2 C3 -72.7(3)
F2A C1 C2 C3 87.6(4)
O1 C2 C3 C6 -161.7(2)
C1 C2 C3 C6 17.6(3)
O1 C2 C3 C4 17.1(4)
C1 C2 C3 C4 -163.6(2)
C6 C3 C4 O2 12.6(3)
C2 C3 C4 O2 -166.2(2)
C6 C3 C4 C5 -162.4(2)
C2 C3 C4 C5 18.8(3)
O2 C4 C5 F4 -136.2(2)
C3 C4 C5 F4 39.2(3)
O2 C4 C5 F5 -17.4(3)
C3 C4 C5 F5 158.0(2)
O2 C4 C5 F6 100.9(3)
C3 C4 C5 F6 -83.7(3)
C4 C3 C6 N1 -4.7(3)
C2 C3 C6 N1 174.2(2)
C12 C7 C8 C9 2.9(3)
N1 C7 C8 C9 -176.24(18)
C12 C7 C8 C21 -177.49(18)
N1 C7 C8 C21 3.4(3)
C7 C8 C9 C10 -0.8(3)
C21 C8 C9 C10 179.53(19)
C8 C9 C10 C11 -1.1(3)
C9 C10 C11 C12 1.0(3)
C10 C11 C12 C7 1.0(3)
C10 C11 C12 C13 -177.79(19)
C8 C7 C12 C11 -3.0(3)
N1 C7 C12 C11 176.12(18)
C8 C7 C12 C13 175.84(18)
N1 C7 C12 C13 -5.1(3)
C11 C12 C13 C18 -54.3(3)
C7 C12 C13 C18 126.9(2)
C11 C12 C13 C14 126.2(2)
C7 C12 C13 C14 -52.6(3)
C18 C13 C14 C15 -0.8(3)
C12 C13 C14 C15 178.7(2)
C13 C14 C15 C16 0.4(3)
C13 C14 C15 C19 -175.3(2)
C14 C15 C16 C17 0.2(4)
C19 C15 C16 C17 175.9(2)
C15 C16 C17 C18 -0.2(3)
C15 C16 C17 C20 -178.7(2)
C14 C13 C18 C17 0.8(3)
C12 C13 C18 C17 -178.76(19)
C16 C17 C18 C13 -0.3(3)
C20 C17 C18 C13 178.2(2)
C14 C15 C19 F17A 54.7(7)
C16 C15 C19 F17A -121.1(7)
C14 C15 C19 F18C 2.0(4)
C16 C15 C19 F18C -173.8(3)
C14 C15 C19 F17B 94.2(4)
C16 C15 C19 F17B -81.6(4)
C14 C15 C19 F16 -138.1(2)
C16 C15 C19 F16 46.1(3)
C14 C15 C19 F18B -21.7(4)
C16 C15 C19 F18B 162.5(3)
C14 C15 C19 F17C 115.4(3)
C16 C15 C19 F17C -60.4(3)
C14 C15 C19 F18A -50.4(5)
C16 C15 C19 F18A 133.8(4)
C16 C17 C20 F14 -105.1(2)
C18 C17 C20 F14 76.4(3)
C16 C17 C20 F15 15.6(3)
C18 C17 C20 F15 -162.9(2)
C16 C17 C20 F13 135.3(2)
C18 C17 C20 F13 -43.2(3)
C9 C8 C21 C22 61.8(3)
C7 C8 C21 C22 -117.8(2)
C9 C8 C21 C26 -115.3(2)
C7 C8 C21 C26 65.1(3)
C26 C21 C22 C23 0.2(3)
C8 C21 C22 C23 -176.93(17)
C21 C22 C23 C24 0.2(3)
C21 C22 C23 C27 179.24(18)
C22 C23 C24 C25 -0.9(3)
C27 C23 C24 C25 -179.88(19)
C23 C24 C25 C26 1.1(3)
C23 C24 C25 C28 -179.85(18)
C24 C25 C26 C21 -0.7(3)
C28 C25 C26 C21 -179.78(18)
C22 C21 C26 C25 0.1(3)
C8 C21 C26 C25 177.18(18)
C24 C23 C27 F12 157.30(19)
C22 C23 C27 F12 -21.7(3)
C24 C23 C27 F10 -82.3(3)
C22 C23 C27 F10 98.7(2)
C24 C23 C27 F11 37.4(3)
C22 C23 C27 F11 -141.6(2)
C26 C25 C28 F7 46.7(3)
C24 C25 C28 F7 -132.4(2)
C26 C25 C28 F9 168.4(2)
C24 C25 C28 F9 -10.6(3)
C26 C25 C28 F8 -71.2(3)
C24 C25 C28 F8 109.8(2)
C3 C6 N1 C7 173.4(2)
C8 C7 N1 C6 128.9(2)
C12 C7 N1 C6 -50.2(3)
